data_1547183
loop_
_publ_author_name
'Hamada Mohamed Ibrahim'
'Haider Behbehani'
'Mohamed H Elnagdi'

_publ_section_title
;
 Approaches towards the synthesis of a novel class of
 2-amino-5-arylazonicotinate, pyridazinone and pyrido[2,3-d]pyrimidine
 derivatives as potent antimicrobial agents
;
_journal_name_full 'Chemistry Central Journal'
_journal_page_first 123
_journal_paper_doi 10.1186/1752-153X-7-123
_journal_volume 7
_journal_year 2013
_chemical_formula_sum 'C15 H10 Cl2 N2 O2'
_chemical_formula_weight 321.15
_chemical_name_common Hamada_F8_30_09_12_a
_space_group_crystal_system triclinic
_space_group_IT_number 2
_space_group_name_Hall '-P 1'
_space_group_name_H-M_alt 'P -1'
_symmetry_space_group_name_Hall '-P 1'
_symmetry_space_group_name_H-M 'P -1'
_atom_sites_solution_hydrogens geom
_atom_sites_solution_primary direct
_atom_sites_solution_secondary difmap
_cell_angle_alpha 80.359(3)
_cell_angle_beta 82.469(3)
_cell_angle_gamma 72.360(3)
_cell_formula_units_Z 2
_cell_length_a 6.3570(3)
_cell_length_b 7.2377(3)
_cell_length_c 16.7375(7)
_cell_measurement_reflns_used 5038
_cell_measurement_temperature 296.(2)
_cell_measurement_theta_max 66.5097
_cell_measurement_theta_min 5.3812
_cell_volume 720.87(6)
_computing_cell_refinement 'SAINT V8.18C (Bruker AXS Inc., 2011)'
_computing_data_collection 'Bruker Instrument Service v2012.4.0.0'
_computing_data_reduction 'SAINT V8.18C (Bruker AXS Inc., 2011)'
_computing_structure_refinement 'SHELXL-97 (Sheldrick, 2008)'
_computing_structure_solution 'SHELXS-97 (Sheldrick, 2008)'
_diffrn_ambient_temperature 296.(2)
_diffrn_detector_area_resol_mean 8.3333
_diffrn_measured_fraction_theta_full 0.975
_diffrn_measured_fraction_theta_max 0.975
_diffrn_measurement_device_type 'Bruker X8 Prospector'
_diffrn_measurement_method 'omega and phi scans'
_diffrn_radiation_monochromator 'mirror optics'
_diffrn_radiation_type 'Cu K\a'
_diffrn_radiation_wavelength 1.54178
_diffrn_reflns_av_R_equivalents 0.0306
_diffrn_reflns_av_sigmaI/netI 0.0362
_diffrn_reflns_limit_h_max 7
_diffrn_reflns_limit_h_min -7
_diffrn_reflns_limit_k_max 7
_diffrn_reflns_limit_k_min -8
_diffrn_reflns_limit_l_max 19
_diffrn_reflns_limit_l_min -19
_diffrn_reflns_number 7312
_diffrn_reflns_theta_full 66.60
_diffrn_reflns_theta_max 66.60
_diffrn_reflns_theta_min 5.38
_diffrn_source_type 'Incoatec Cu-ImS'
_exptl_absorpt_coefficient_mu 4.103
_exptl_absorpt_correction_T_max 0.92
_exptl_absorpt_correction_T_min 0.61
_exptl_absorpt_correction_type multi-scan
_exptl_absorpt_process_details 'SADABS V2008/1 (Bruker AXS Inc.)'
_exptl_crystal_colour 'clear light orange'
_exptl_crystal_density_diffrn 1.480
_exptl_crystal_density_method 'not measured'
_exptl_crystal_description Block
_exptl_crystal_F_000 328
_exptl_crystal_size_max 0.300
_exptl_crystal_size_mid 0.200
_exptl_crystal_size_min 0.020
_refine_diff_density_max 0.492
_refine_diff_density_min -0.472
_refine_ls_extinction_method none
_refine_ls_goodness_of_fit_ref 1.900
_refine_ls_hydrogen_treatment constr
_refine_ls_matrix_type full
_refine_ls_number_parameters 190
_refine_ls_number_reflns 2494
_refine_ls_number_restraints 0
_refine_ls_restrained_S_all 1.900
_refine_ls_R_factor_all 0.0457
_refine_ls_R_factor_gt 0.0424
_refine_ls_shift/su_max 0.000
_refine_ls_shift/su_mean 0.000
_refine_ls_structure_factor_coef Fsqd
_refine_ls_weighting_details 'calc w=1/[\s^2^(Fo^2^)+(0.0576P)^2^+0.0000P] where P=(Fo^2^+2Fc^2^)/3'
_refine_ls_weighting_scheme calc
_refine_ls_wR_factor_gt 0.1442
_refine_ls_wR_factor_ref 0.1474
_reflns_number_gt 2264
_reflns_number_total 2494
_reflns_threshold_expression >2sigma(I)
_cod_data_source_file 13065_2013_670_MOESM1_ESM.cif
_cod_data_source_block I
_cod_original_cell_volume 720.87(5)
_cod_database_code 1547183

loop_
_space_group_symop_operation_xyz
'x, y, z'
'-x, -y, -z'

loop_
_atom_site_type_symbol
_atom_site_label
_atom_site_fract_x
_atom_site_fract_y
_atom_site_fract_z
_atom_site_U_iso_or_equiv
_atom_site_adp_type
_atom_site_calc_flag
_atom_site_refinement_flags
_atom_site_occupancy
_atom_site_disorder_assembly
_atom_site_disorder_group
Cl Cl1 -0.53671(8) 1.22954(8) 0.32673(4) 0.0740(3) Uani d . 1 . .
Cl Cl2 0.62221(15) 0.79671(11) -0.10445(3) 0.0891(3) Uani d . 1 . .
C C1 -0.2665(3) 1.0837(3) 0.33872(13) 0.0507(5) Uani d . 1 . .
C C4 0.1614(3) 0.8528(2) 0.35483(11) 0.0414(4) Uani d . 1 . .
C C5 0.0046(3) 0.8607(3) 0.42061(12) 0.0520(5) Uani d . 1 . .
H H5 0.0438 0.7876 0.4705 0.062 Uiso calc R 1 . .
C C3 0.1042(3) 0.9629(3) 0.28101(12) 0.0508(5) Uani d . 1 . .
H H3 0.2104 0.9596 0.237 0.061 Uiso calc R 1 . .
C C6 -0.2101(3) 0.9768(3) 0.41233(14) 0.0569(5) Uani d . 1 . .
H H6 -0.3159 0.9825 0.4566 0.068 Uiso calc R 1 . .
C C2 -0.1110(3) 1.0779(3) 0.27281(13) 0.0552(5) Uani d . 1 . .
H H2 -0.151 1.151 0.2231 0.066 Uiso calc R 1 . .
C C7 0.7307(3) 0.6039(3) 0.31040(11) 0.0442(4) Uani d . 1 . .
C C9 0.8877(3) 0.6000(3) 0.23689(12) 0.0471(5) Uani d . 1 . .
C C8 0.8154(3) 0.4930(3) 0.38587(13) 0.0559(5) Uani d . 1 . .
H H8 0.9633 0.419 0.3846 0.067 Uiso calc R 1 . .
C C11 0.6161(3) 0.6258(3) 0.13413(11) 0.0492(5) Uani d . 1 . .
H H11 0.5253 0.5754 0.1745 0.059 Uiso calc R 1 . .
C C12 0.5607(4) 0.6681(3) 0.05503(12) 0.0554(5) Uani d . 1 . .
H H12 0.4345 0.6442 0.0419 0.067 Uiso calc R 1 . .
C C10 0.8057(3) 0.6576(3) 0.15438(12) 0.0469(4) Uani d . 1 . .
C C13 0.6929(4) 0.7460(3) -0.00470(12) 0.0589(5) Uani d . 1 . .
C C15 0.9360(4) 0.7360(4) 0.09252(14) 0.0627(6) Uani d . 1 . .
H H15 1.0639 0.758 0.1051 0.075 Uiso calc R 1 . .
C C14 0.8813(4) 0.7811(4) 0.01423(14) 0.0701(6) Uani d . 1 . .
H H14 0.9696 0.8348 -0.026 0.084 Uiso calc R 1 . .
N N1 0.3789(2) 0.7314(2) 0.36506(9) 0.0448(4) Uani d . 1 . .
H H1 0.4142 0.6688 0.4121 0.054 Uiso calc R 1 . .
N N2 0.5256(2) 0.7150(2) 0.30275(9) 0.0422(4) Uani d . 1 . .
O O1 0.7038(3) 0.4915(3) 0.45057(9) 0.0673(4) Uani d . 1 . .
O O2 1.0869(2) 0.5476(2) 0.24446(10) 0.0650(4) Uani d . 1 . .

loop_
_atom_site_aniso_label
_atom_site_aniso_U_11
_atom_site_aniso_U_22
_atom_site_aniso_U_33
_atom_site_aniso_U_12
_atom_site_aniso_U_13
_atom_site_aniso_U_23
Cl1 0.0382(3) 0.0596(4) 0.1181(6) -0.0034(3) -0.0175(3) -0.0067(3)
Cl2 0.1319(7) 0.0902(5) 0.0469(4) -0.0410(4) -0.0052(3) 0.0016(3)
C1 0.0375(10) 0.0413(9) 0.0734(13) -0.0091(8) -0.0106(8) -0.0073(8)
C4 0.0370(9) 0.0400(9) 0.0458(9) -0.0091(7) -0.0033(7) -0.0061(7)
C5 0.0459(10) 0.0583(11) 0.0443(10) -0.0071(9) -0.0031(8) -0.0018(8)
C3 0.0449(10) 0.0521(10) 0.0498(10) -0.0116(9) -0.0005(7) 0.0011(8)
C6 0.0413(10) 0.0623(12) 0.0620(12) -0.0110(9) 0.0063(8) -0.0101(9)
C2 0.0504(11) 0.0494(11) 0.0608(12) -0.0108(9) -0.0149(9) 0.0078(9)
C7 0.0377(9) 0.0416(9) 0.0511(10) -0.0087(8) -0.0033(7) -0.0053(7)
C9 0.0372(10) 0.0419(9) 0.0599(11) -0.0086(8) 0.0005(8) -0.0098(8)
C8 0.0448(11) 0.0534(11) 0.0614(12) -0.0053(9) -0.0095(9) 0.0024(9)
C11 0.0459(10) 0.0543(10) 0.0471(10) -0.0188(9) 0.0077(7) -0.0070(8)
C12 0.0538(11) 0.0614(12) 0.0514(11) -0.0175(10) 0.0014(8) -0.0114(9)
C10 0.0403(9) 0.0440(9) 0.0534(10) -0.0112(8) 0.0059(7) -0.0075(7)
C13 0.0746(14) 0.0512(11) 0.0469(11) -0.0169(10) 0.0051(9) -0.0062(8)
C15 0.0510(12) 0.0754(14) 0.0646(13) -0.0292(11) 0.0102(9) -0.0084(10)
C14 0.0783(16) 0.0737(14) 0.0582(13) -0.0354(13) 0.0194(10) -0.0026(10)
N1 0.0381(8) 0.0484(8) 0.0425(8) -0.0071(7) -0.0036(6) -0.0011(6)
N2 0.0384(8) 0.0419(8) 0.0449(8) -0.0109(7) -0.0006(6) -0.0057(6)
O1 0.0550(9) 0.0807(10) 0.0521(8) -0.0082(8) -0.0067(6) 0.0103(7)
O2 0.0371(7) 0.0769(10) 0.0742(10) -0.0066(7) -0.0031(6) -0.0115(8)

loop_
_atom_type_symbol
_atom_type_description
_atom_type_scat_dispersion_real
_atom_type_scat_dispersion_imag
_atom_type_scat_source
C C 0.0181 0.0091 'International Tables Vol C Tables 4.2.6.8 and 6.1.1.4'
H H 0.0000 0.0000 'International Tables Vol C Tables 4.2.6.8 and 6.1.1.4'
N N 0.0311 0.0180 'International Tables Vol C Tables 4.2.6.8 and 6.1.1.4'
O O 0.0492 0.0322 'International Tables Vol C Tables 4.2.6.8 and 6.1.1.4'
Cl Cl 0.3639 0.7018 'International Tables Vol C Tables 4.2.6.8 and 6.1.1.4'

loop_
_geom_angle_atom_site_label_1
_geom_angle_atom_site_label_2
_geom_angle_atom_site_label_3
_geom_angle_site_symmetry_1
_geom_angle_site_symmetry_3
_geom_angle
C6 C1 C2 . . 120.79(18)
C6 C1 Cl1 . . 120.43(16)
C2 C1 Cl1 . . 118.78(15)
C3 C4 C5 . . 120.07(17)
C3 C4 N1 . . 121.29(16)
C5 C4 N1 . . 118.64(16)
C6 C5 C4 . . 120.01(18)
C6 C5 H5 . . 120.0
C4 C5 H5 . . 120.0
C2 C3 C4 . . 119.75(17)
C2 C3 H3 . . 120.1
C4 C3 H3 . . 120.1
C1 C6 C5 . . 119.67(18)
C1 C6 H6 . . 120.2
C5 C6 H6 . . 120.2
C1 C2 C3 . . 119.70(18)
C1 C2 H2 . . 120.1
C3 C2 H2 . . 120.1
N2 C7 C8 . . 125.04(17)
N2 C7 C9 . . 117.00(16)
C8 C7 C9 . . 117.90(17)
O2 C9 C7 . . 119.23(17)
O2 C9 C10 . . 120.11(16)
C7 C9 C10 . . 120.66(16)
O1 C8 C7 . . 123.64(19)
O1 C8 H8 . . 118.2
C7 C8 H8 . . 118.2
C12 C11 C10 . . 120.71(17)
C12 C11 H11 . . 119.6
C10 C11 H11 . . 119.6
C11 C12 C13 . . 119.8(2)
C11 C12 H12 . . 120.1
C13 C12 H12 . . 120.1
C11 C10 C15 . . 118.04(19)
C11 C10 C9 . . 124.02(16)
C15 C10 C9 . . 117.79(18)
C12 C13 C14 . . 120.5(2)
C12 C13 Cl2 . . 119.27(18)
C14 C13 Cl2 . . 120.20(16)
C14 C15 C10 . . 121.8(2)
C14 C15 H15 . . 119.1
C10 C15 H15 . . 119.1
C15 C14 C13 . . 119.12(19)
C15 C14 H14 . . 120.4
C13 C14 H14 . . 120.4
N2 N1 C4 . . 119.36(14)
N2 N1 H1 . . 120.3
C4 N1 H1 . . 120.3
N1 N2 C7 . . 120.86(15)

loop_
_geom_bond_atom_site_label_1
_geom_bond_atom_site_label_2
_geom_bond_site_symmetry_2
_geom_bond_distance
Cl1 C1 . 1.7392(19)
Cl2 C13 . 1.736(2)
C1 C6 . 1.369(3)
C1 C2 . 1.379(3)
C4 C3 . 1.381(3)
C4 C5 . 1.381(3)
C4 N1 . 1.410(2)
C5 C6 . 1.380(3)
C5 H5 . 0.93
C3 C2 . 1.380(3)
C3 H3 . 0.93
C6 H6 . 0.93
C2 H2 . 0.93
C7 N2 . 1.318(2)
C7 C8 . 1.451(3)
C7 C9 . 1.478(3)
C9 O2 . 1.224(2)
C9 C10 . 1.489(3)
C8 O1 . 1.215(3)
C8 H8 . 0.93
C11 C12 . 1.375(3)
C11 C10 . 1.387(3)
C11 H11 . 0.93
C12 C13 . 1.379(3)
C12 H12 . 0.93
C10 C15 . 1.394(3)
C13 C14 . 1.382(4)
C15 C14 . 1.361(4)
C15 H15 . 0.93
C14 H14 . 0.93
N1 N2 . 1.300(2)
N1 H1 . 0.86
